data_4034653
loop_
_publ_author_name
'Kumar, Manoj'
'Verma, Shalini'
'Mishra, Pawan K.'
'Verma, Akhilesh K.'

_publ_section_title
;
 Cu(II)-Mediated Ortho-C-H Amination of Arenes with Free Amines.
;
_journal_issue 12
_journal_name_full 'The Journal of organic chemistry'
_journal_page_first 8067
_journal_page_last 8079
_journal_paper_doi 10.1021/acs.joc.9b00931
_journal_volume 84
_journal_year 2019
_chemical_formula_moiety 'C19 H16 N4 O4'
_chemical_formula_sum 'C19 H16 N4 O4'
_chemical_formula_weight 364.36
_space_group_crystal_system monoclinic
_space_group_IT_number 14
_space_group_name_Hall '-P 2ybc'
_space_group_name_H-M_alt 'P 1 21/c 1'
_atom_sites_solution_hydrogens mixed
_audit_creation_method SHELXL-2014/7
_cell_angle_alpha 90
_cell_angle_beta 108.694(6)
_cell_angle_gamma 90
_cell_formula_units_Z 4
_cell_length_a 16.7645(9)
_cell_length_b 7.1009(4)
_cell_length_c 15.2474(8)
_cell_measurement_reflns_used 2882
_cell_measurement_temperature 293(2)
_cell_measurement_theta_max 22.46
_cell_measurement_theta_min 3.78
_cell_volume 1719.34(17)
_computing_structure_refinement 'SHELXL-2014/7 (Sheldrick, 2014)'
_diffrn_ambient_temperature 293(2)
_diffrn_measured_fraction_theta_full 0.997
_diffrn_measured_fraction_theta_max 0.997
_diffrn_measurement_device_type 'xcalibur, Sapphire3'
_diffrn_radiation_type MoK\a
_diffrn_radiation_wavelength 0.71073
_diffrn_reflns_av_R_equivalents 0.0659
_diffrn_reflns_av_unetI/netI 0.0463
_diffrn_reflns_Laue_measured_fraction_full 0.997
_diffrn_reflns_Laue_measured_fraction_max 0.997
_diffrn_reflns_limit_h_max 19
_diffrn_reflns_limit_h_min -19
_diffrn_reflns_limit_k_max 8
_diffrn_reflns_limit_k_min -8
_diffrn_reflns_limit_l_max 18
_diffrn_reflns_limit_l_min -18
_diffrn_reflns_number 20698
_diffrn_reflns_point_group_measured_fraction_full 0.997
_diffrn_reflns_point_group_measured_fraction_max 0.997
_diffrn_reflns_theta_full 24.997
_diffrn_reflns_theta_max 24.997
_diffrn_reflns_theta_min 3.453
_exptl_absorpt_coefficient_mu 0.102
_exptl_crystal_colour COLOURLESS
_exptl_crystal_density_diffrn 1.408
_exptl_crystal_description NEEDLE
_exptl_crystal_F_000 760
_exptl_crystal_size_max 0.22
_exptl_crystal_size_mid 0.20
_exptl_crystal_size_min 0.18
_refine_diff_density_max 0.373
_refine_diff_density_min -0.257
_refine_diff_density_rms 0.042
_refine_ls_extinction_method none
_refine_ls_goodness_of_fit_ref 1.022
_refine_ls_hydrogen_treatment mixed
_refine_ls_matrix_type full
_refine_ls_number_parameters 252
_refine_ls_number_reflns 3015
_refine_ls_number_restraints 0
_refine_ls_restrained_S_all 1.022
_refine_ls_R_factor_all 0.0946
_refine_ls_R_factor_gt 0.0643
_refine_ls_shift/su_max 0.002
_refine_ls_shift/su_mean 0.000
_refine_ls_structure_factor_coef Fsqd
_refine_ls_weighting_details 'w=1/[\s^2^(Fo^2^)+(0.0744P)^2^+0.8000P] where P=(Fo^2^+2Fc^2^)/3'
_refine_ls_weighting_scheme calc
_refine_ls_wR_factor_gt 0.1551
_refine_ls_wR_factor_ref 0.1719
_reflns_Friedel_coverage 0.000
_reflns_number_gt 2112
_reflns_number_total 3015
_reflns_threshold_expression 'I > 2\s(I)'
_cod_data_source_file jo9b00931_si_002.cif
_cod_data_source_block shelx
_cod_original_sg_symbol_H-M 'P 21/c'
_cod_database_code 4034653
_shelx_shelxl_version_number 2014/7
_shelx_space_group_comment
;
The symmetry employed for this shelxl refinement is uniquely defined
by the following loop, which should always be used as a source of
symmetry information in preference to the above space-group names.
They are only intended as comments.
;

loop_
_space_group_symop_operation_xyz
'x, y, z'
'-x, y+1/2, -z+1/2'
'-x, -y, -z'
'x, -y-1/2, z-1/2'

loop_
_atom_site_label
_atom_site_type_symbol
_atom_site_fract_x
_atom_site_fract_y
_atom_site_fract_z
_atom_site_U_iso_or_equiv
_atom_site_adp_type
_atom_site_occupancy
_atom_site_site_symmetry_order
_atom_site_calc_flag
_atom_site_refinement_flags_posn
_atom_site_refinement_flags_adp
O3 O 0.56879(13) 0.6087(3) 0.47696(14) 0.0663(7) Uani 1 1 d . .
O4 O 0.30462(13) 0.6820(4) 0.23945(13) 0.0727(8) Uani 1 1 d . .
N3 N 0.56162(15) 0.6319(3) 0.38905(17) 0.0493(6) Uani 1 1 d . .
C1 C 0.28507(17) 0.6520(4) 0.38622(17) 0.0401(7) Uani 1 1 d . .
C13 C 0.48346(18) 0.6469(4) 0.3252(2) 0.0425(7) Uani 1 1 d . .
C18 C 0.33573(18) 0.6571(4) 0.32227(18) 0.0438(7) Uani 1 1 d . .
O2 O 0.05087(19) 0.2629(5) 0.02290(18) 0.1006(10) Uani 1 1 d . .
N4 N 0.1034(2) 0.2994(5) 0.0968(2) 0.0803(10) Uani 1 1 d . .
C7 C 0.15163(18) 0.2543(5) 0.2679(2) 0.0505(8) Uani 1 1 d . .
C6 C 0.30235(18) 0.7765(4) 0.46137(18) 0.0471(7) Uani 1 1 d . .
C2 C 0.21636(17) 0.5285(4) 0.36738(17) 0.0434(7) Uani 1 1 d . .
C17 C 0.4754(2) 0.6764(4) 0.2334(2) 0.0519(8) Uani 1 1 d . .
H17 H 0.4222 0.6888 0.1897 0.062 Uiso 1 1 calc R U
C3 C 0.16911(19) 0.5227(4) 0.4277(2) 0.0517(8) Uani 1 1 d . .
H3 H 0.1240 0.4400 0.4168 0.062 Uiso 1 1 calc R U
C16 C 0.5459(2) 0.6875(5) 0.2069(2) 0.0600(9) Uani 1 1 d . .
H16 H 0.5406 0.7076 0.1450 0.072 Uiso 1 1 calc R U
C5 C 0.2543(2) 0.7666(5) 0.5193(2) 0.0570(9) Uani 1 1 d . .
H5 H 0.2659 0.8469 0.5700 0.068 Uiso 1 1 calc R U
O1 O 0.1557(3) 0.4222(6) 0.10344(19) 0.1439(17) Uani 1 1 d . .
C12 C 0.10647(19) 0.1922(5) 0.1778(2) 0.0555(8) Uani 1 1 d . .
C8 C 0.1491(2) 0.1330(5) 0.3397(2) 0.0615(9) Uani 1 1 d . .
H8 H 0.1786 0.1656 0.4005 0.074 Uiso 1 1 calc R U
C4 C 0.1895(2) 0.6399(5) 0.5034(2) 0.0589(9) Uani 1 1 d . .
H4 H 0.1589 0.6331 0.5445 0.071 Uiso 1 1 calc R U
C14 C 0.6307(2) 0.6415(5) 0.3619(3) 0.0631(9) Uani 1 1 d . .
H14 H 0.6838 0.6292 0.4058 0.076 Uiso 1 1 calc R U
C15 C 0.6240(2) 0.6691(5) 0.2709(3) 0.0651(10) Uani 1 1 d . .
H15 H 0.6720 0.6752 0.2530 0.078 Uiso 1 1 calc R U
C11 C 0.0629(2) 0.0224(6) 0.1622(3) 0.0673(10) Uani 1 1 d . .
H11 H 0.0346 -0.0155 0.1018 0.081 Uiso 1 1 calc R U
C19 C 0.3685(2) 0.9276(6) 0.4772(2) 0.0733(11) Uani 1 1 d . .
H19A H 0.3966 0.9166 0.4317 0.110 Uiso 1 1 calc R U
H19B H 0.3423 1.0491 0.4722 0.110 Uiso 1 1 calc R U
H19C H 0.4087 0.9134 0.5380 0.110 Uiso 1 1 calc R U
C10 C 0.0613(2) -0.0887(5) 0.2340(3) 0.0749(11) Uani 1 1 d . .
H10 H 0.0314 -0.2014 0.2234 0.090 Uiso 1 1 calc R U
C9 C 0.1045(2) -0.0316(5) 0.3228(3) 0.0752(11) Uani 1 1 d . .
H9 H 0.1034 -0.1067 0.3723 0.090 Uiso 1 1 calc R U
N1 N 0.19511(16) 0.4211(4) 0.28548(18) 0.0552(7) Uani 1 1 d . .
N2 N 0.41999(15) 0.6302(3) 0.36418(17) 0.0435(6) Uani 1 1 d . .
H2A H 0.4399(18) 0.597(4) 0.422(2) 0.054(9) Uiso 1 1 d . .
H1A H 0.202(2) 0.472(6) 0.232(3) 0.093(13) Uiso 1 1 d . .

loop_
_atom_site_aniso_label
_atom_site_aniso_U_11
_atom_site_aniso_U_22
_atom_site_aniso_U_33
_atom_site_aniso_U_23
_atom_site_aniso_U_13
_atom_site_aniso_U_12
O3 0.0546(13) 0.0846(17) 0.0560(14) 0.0217(12) 0.0126(11) -0.0057(12)
O4 0.0564(14) 0.126(2) 0.0347(12) 0.0095(12) 0.0141(10) -0.0128(14)
N3 0.0466(15) 0.0451(15) 0.0573(16) 0.0071(12) 0.0183(13) -0.0039(12)
C1 0.0395(15) 0.0461(17) 0.0341(14) 0.0011(12) 0.0107(12) 0.0003(13)
C13 0.0444(17) 0.0360(16) 0.0502(16) -0.0014(13) 0.0198(14) -0.0053(13)
C18 0.0465(17) 0.0512(18) 0.0344(15) -0.0032(13) 0.0139(13) -0.0084(14)
O2 0.110(2) 0.127(3) 0.0557(16) -0.0284(17) 0.0137(15) -0.036(2)
N4 0.088(2) 0.101(3) 0.0577(19) -0.0276(18) 0.0327(17) -0.043(2)
C7 0.0373(16) 0.059(2) 0.0571(19) -0.0105(16) 0.0171(14) -0.0015(15)
C6 0.0481(17) 0.0500(18) 0.0390(15) -0.0045(13) 0.0081(13) 0.0023(14)
C2 0.0436(16) 0.0514(18) 0.0357(15) -0.0011(13) 0.0137(12) 0.0011(14)
C17 0.061(2) 0.0526(19) 0.0483(17) 0.0012(14) 0.0257(15) -0.0047(15)
C3 0.0454(17) 0.058(2) 0.0562(18) 0.0033(16) 0.0221(15) -0.0001(15)
C16 0.072(2) 0.056(2) 0.066(2) -0.0038(17) 0.041(2) -0.0067(18)
C5 0.061(2) 0.070(2) 0.0410(17) -0.0087(16) 0.0170(15) 0.0098(18)
O1 0.177(3) 0.192(4) 0.0635(18) -0.017(2) 0.040(2) -0.131(3)
C12 0.0456(17) 0.069(2) 0.0565(19) -0.0166(17) 0.0233(15) -0.0097(16)
C8 0.054(2) 0.056(2) 0.065(2) 0.0030(17) 0.0064(16) 0.0054(17)
C4 0.061(2) 0.078(2) 0.0468(18) 0.0030(17) 0.0299(16) 0.0102(19)
C14 0.0444(19) 0.058(2) 0.091(3) 0.0097(18) 0.0277(18) -0.0010(16)
C15 0.066(2) 0.059(2) 0.088(3) 0.0040(19) 0.049(2) -0.0027(18)
C11 0.047(2) 0.078(3) 0.079(2) -0.032(2) 0.0233(17) -0.0144(18)
C19 0.077(3) 0.077(3) 0.064(2) -0.0283(19) 0.0203(19) -0.017(2)
C10 0.065(2) 0.052(2) 0.105(3) -0.007(2) 0.024(2) -0.0091(18)
C9 0.070(2) 0.054(2) 0.095(3) 0.012(2) 0.018(2) 0.0049(19)
N1 0.0583(17) 0.0628(18) 0.0465(15) -0.0126(13) 0.0198(13) -0.0179(14)
N2 0.0455(15) 0.0511(15) 0.0345(13) 0.0035(11) 0.0135(11) -0.0018(12)

loop_
_atom_type_symbol
_atom_type_description
_atom_type_scat_dispersion_real
_atom_type_scat_dispersion_imag
_atom_type_scat_source
C C 0.0033 0.0016 'International Tables Vol C Tables 4.2.6.8 and 6.1.1.4'
H H 0.0000 0.0000 'International Tables Vol C Tables 4.2.6.8 and 6.1.1.4'
N N 0.0061 0.0033 'International Tables Vol C Tables 4.2.6.8 and 6.1.1.4'
O O 0.0106 0.0060 'International Tables Vol C Tables 4.2.6.8 and 6.1.1.4'

loop_
_geom_angle_atom_site_label_1
_geom_angle_atom_site_label_2
_geom_angle_atom_site_label_3
_geom_angle
O3 N3 C14 120.7(3)
O3 N3 C13 119.4(2)
C14 N3 C13 120.0(3)
C6 C1 C2 120.2(2)
C6 C1 C18 120.6(3)
C2 C1 C18 119.1(2)
N3 C13 C17 119.8(3)
N3 C13 N2 112.5(2)
C17 C13 N2 127.7(3)
O4 C18 N2 122.8(3)
O4 C18 C1 122.7(3)
N2 C18 C1 114.4(2)
O2 N4 O1 121.2(3)
O2 N4 C12 120.0(3)
O1 N4 C12 118.8(3)
N1 C7 C8 121.7(3)
N1 C7 C12 123.1(3)
C8 C7 C12 115.2(3)
C5 C6 C1 118.9(3)
C5 C6 C19 119.1(3)
C1 C6 C19 122.0(3)
C3 C2 C1 119.1(3)
C3 C2 N1 122.2(3)
C1 C2 N1 118.6(2)
C16 C17 C13 119.7(3)
C16 C17 H17 120.2
C13 C17 H17 120.2
C4 C3 C2 119.7(3)
C4 C3 H3 120.2
C2 C3 H3 120.2
C15 C16 C17 120.3(3)
C15 C16 H16 119.9
C17 C16 H16 119.9
C4 C5 C6 120.9(3)
C4 C5 H5 119.6
C6 C5 H5 119.6
C11 C12 C7 121.8(3)
C11 C12 N4 116.1(3)
C7 C12 N4 122.1(3)
C9 C8 C7 122.0(3)
C9 C8 H8 119.0
C7 C8 H8 119.0
C5 C4 C3 121.1(3)
C5 C4 H4 119.4
C3 C4 H4 119.4
N3 C14 C15 121.1(3)
N3 C14 H14 119.4
C15 C14 H14 119.4
C16 C15 C14 119.1(3)
C16 C15 H15 120.4
C14 C15 H15 120.4
C10 C11 C12 120.7(3)
C10 C11 H11 119.6
C12 C11 H11 119.6
C6 C19 H19A 109.5
C6 C19 H19B 109.5
H19A C19 H19B 109.5
C6 C19 H19C 109.5
H19A C19 H19C 109.5
H19B C19 H19C 109.5
C11 C10 C9 118.8(4)
C11 C10 H10 120.6
C9 C10 H10 120.6
C8 C9 C10 121.4(4)
C8 C9 H9 119.3
C10 C9 H9 119.3
C7 N1 C2 127.5(3)
C7 N1 H1A 112(3)
C2 N1 H1A 120(3)
C18 N2 C13 127.7(2)
C18 N2 H2A 121.0(19)
C13 N2 H2A 111.3(19)

loop_
_geom_bond_atom_site_label_1
_geom_bond_atom_site_label_2
_geom_bond_distance
O3 N3 1.317(3)
O4 C18 1.215(3)
N3 C14 1.351(4)
N3 C13 1.363(4)
C1 C6 1.402(4)
C1 C2 1.402(4)
C1 C18 1.485(4)
C13 C17 1.378(4)
C13 N2 1.380(3)
C18 N2 1.364(4)
O2 N4 1.215(4)
N4 O1 1.218(4)
N4 C12 1.438(4)
C7 N1 1.371(4)
C7 C8 1.404(4)
C7 C12 1.410(4)
C6 C5 1.375(4)
C6 C19 1.506(4)
C2 C3 1.394(4)
C2 N1 1.408(4)
C17 C16 1.370(4)
C17 H17 0.9300
C3 C4 1.374(4)
C3 H3 0.9300
C16 C15 1.365(5)
C16 H16 0.9300
C5 C4 1.370(4)
C5 H5 0.9300
C12 C11 1.390(5)
C8 C9 1.366(5)
C8 H8 0.9300
C4 H4 0.9300
C14 C15 1.370(5)
C14 H14 0.9300
C15 H15 0.9300
C11 C10 1.357(5)
C11 H11 0.9300
C19 H19A 0.9600
C19 H19B 0.9600
C19 H19C 0.9600
C10 C9 1.376(5)
C10 H10 0.9300
C9 H9 0.9300
N1 H1A 0.93(4)
N2 H2A 0.87(3)
